data_2021510
loop_
_publ_author_name
'Shah, Syed Raza'
'Shah, Zarbad'
'Ullah, Najeeb'
'Hussain, Javid'
'Al-Harrasi, Rashid'
'Khan, Ajmal'
'Rawson, Jeremy M.'
'Al-Harrasi, Ahmed'
'Anwar, Muhammad U.'

_publ_section_title
;
 Crystal structure, shape analysis and bioactivity of new Li^I^, Na^I^ and
 Mg^II^ complexes with 1,10-phenanthroline and
 2-(3,4-dichlorophenyl)acetic acid
;
_journal_coeditor_code JX3026
_journal_issue 3
_journal_name_full 'Acta Crystallographica Section C'
_journal_page_first
;
;
_journal_paper_doi 10.1107/S2053229619001396
_journal_volume 75
_journal_year 2019
_chemical_formula_iupac '[Na2 (C8 H5 Cl2 O2)2 (C12 H8 N2)2 (H2 O)2]'
_chemical_formula_moiety 'C40 H30 Cl4 N4 Na2 O6'
_chemical_formula_sum 'C40 H30 Cl4 N4 Na2 O6'
_chemical_formula_weight 850.46
_chemical_name_systematic
Di-\m-aqua-bis{[2-(3,4-dichlorophenyl)acetato-\k<i>O</i>](1,10-phenanthroline-\k^2^<i>N</i>,<i>N</i>')sodium(I)}
_space_group_crystal_system triclinic
_space_group_IT_number 2
_space_group_name_Hall '-P 1'
_space_group_name_H-M_alt 'P -1'
_symmetry_space_group_name_Hall '-P 1'
_symmetry_space_group_name_H-M 'P -1'
_atom_sites_solution_hydrogens mixed
_audit_creation_method SHELXL-2016/6
_cell_angle_alpha 82.823(6)
_cell_angle_beta 83.700(6)
_cell_angle_gamma 71.920(7)
_cell_formula_units_Z 1
_cell_length_a 6.9518(10)
_cell_length_b 10.8369(16)
_cell_length_c 13.5077(17)
_cell_measurement_reflns_used 9990
_cell_measurement_temperature 296(2)
_cell_measurement_theta_max 26.37
_cell_measurement_theta_min 3.05
_cell_volume 957.1(2)
_computing_cell_refinement
;
SAINT (Bruker, 2010)
;
_computing_data_collection
;
APEX2 (Bruker, 2010)
;
_computing_data_reduction
;
SAINT (Bruker, 2010)
;
_computing_molecular_graphics
;
SHELXTL (Sheldrick, 2008)
;
_computing_publication_material
;
SHELXTL (Sheldrick, 2008)
;
_computing_structure_refinement
;
SHELXL2014 (Sheldrick, 2015)
;
_computing_structure_solution
;
SHELXS97 (Sheldrick, 2008)
;
_diffrn_ambient_temperature 296(2)
_diffrn_measured_fraction_theta_full 0.998
_diffrn_measured_fraction_theta_max 0.990
_diffrn_measurement_device_type 'Bruker APEXII CCD'
_diffrn_measurement_method '\f and \w scans'
_diffrn_radiation_type MoK\a
_diffrn_radiation_wavelength 0.71073
_diffrn_reflns_av_R_equivalents 0.0382
_diffrn_reflns_av_unetI/netI 0.0214
_diffrn_reflns_limit_h_max 8
_diffrn_reflns_limit_h_min -8
_diffrn_reflns_limit_k_max 13
_diffrn_reflns_limit_k_min -13
_diffrn_reflns_limit_l_max 16
_diffrn_reflns_limit_l_min -16
_diffrn_reflns_number 29417
_diffrn_reflns_theta_full 25.242
_diffrn_reflns_theta_max 26.497
_diffrn_reflns_theta_min 3.049
_exptl_absorpt_coefficient_mu 0.386
_exptl_absorpt_correction_T_max 0.7454
_exptl_absorpt_correction_T_min 0.6686
_exptl_absorpt_correction_type multi-scan
_exptl_absorpt_process_details
;
(SADABS; Bruker, 2010)
;
_exptl_crystal_colour colorless
_exptl_crystal_density_diffrn 1.476
_exptl_crystal_description plate
_exptl_crystal_F_000 436
_exptl_crystal_size_max 0.450
_exptl_crystal_size_mid 0.400
_exptl_crystal_size_min 0.200
_refine_diff_density_max 0.291
_refine_diff_density_min -0.437
_refine_ls_extinction_method none
_refine_ls_goodness_of_fit_ref 1.026
_refine_ls_hydrogen_treatment mixed
_refine_ls_matrix_type full
_refine_ls_number_parameters 259
_refine_ls_number_reflns 3931
_refine_ls_number_restraints 2
_refine_ls_restrained_S_all 1.025
_refine_ls_R_factor_all 0.0598
_refine_ls_R_factor_gt 0.0422
_refine_ls_shift/su_max 0.001
_refine_ls_shift/su_mean 0.000
_refine_ls_structure_factor_coef Fsqd
_refine_ls_weighting_details 'w=1/[\s^2^(Fo^2^)+(0.0576P)^2^+0.6986P] where P=(Fo^2^+2Fc^2^)/3'
_refine_ls_weighting_scheme calc
_refine_ls_wR_factor_gt 0.1048
_refine_ls_wR_factor_ref 0.1234
_reflns_number_gt 3119
_reflns_number_total 3931
_reflns_threshold_expression 'I > 2\s(I)'
_cod_data_source_file jx3026sup1.cif
_cod_data_source_block An_Na_b_0m_a
_cod_database_code 2021510
_shelx_space_group_comment
;
The symmetry employed for this shelxl refinement is uniquely defined
by the following loop, which should always be used as a source of
symmetry information in preference to the above space-group names.
They are only intended as comments.
;
_shelx_estimated_absorpt_t_min 0.845
_shelx_estimated_absorpt_t_max 0.927

loop_
_space_group_symop_operation_xyz
'x, y, z'
'-x, -y, -z'

loop_
_atom_site_type_symbol
_atom_site_label
_atom_site_fract_x
_atom_site_fract_y
_atom_site_fract_z
_atom_site_U_iso_or_equiv
_atom_site_adp_type
_atom_site_calc_flag
_atom_site_occupancy
Cl Cl1 0.73690(12) 0.33088(8) 1.02936(5) 0.0677(2) Uani d 1
Cl Cl2 1.19017(13) 0.32639(8) 0.96614(5) 0.0672(2) Uani d 1
Na Na1 0.44884(12) 0.14776(7) 0.55547(6) 0.0361(2) Uani d 1
O O1 0.6010(2) 0.05309(16) 0.70211(11) 0.0449(4) Uani d 1
O O2 0.9153(2) -0.03743(15) 0.64207(11) 0.0413(4) Uani d 1
O O3 0.2655(2) 0.00151(14) 0.53343(11) 0.0346(3) Uani d 1
H H3A 0.207(3) 0.018(2) 0.4819(12) 0.041 Uiso d 1
H H3B 0.179(3) -0.008(2) 0.5767(14) 0.041 Uiso d 1
N N1 0.3257(3) 0.37406(16) 0.59860(12) 0.0330(4) Uani d 1
N N2 0.3647(2) 0.30471(16) 0.40809(12) 0.0317(4) Uani d 1
C C1 0.3072(4) 0.4094(3) 0.69022(18) 0.0484(6) Uani d 1
H H1 0.347749 0.344601 0.742320 0.058 Uiso calc 1
C C2 0.2299(4) 0.5391(3) 0.7131(2) 0.0601(8) Uani d 1
H H2 0.217555 0.559060 0.778982 0.072 Uiso calc 1
C C3 0.1737(4) 0.6346(3) 0.6383(2) 0.0558(7) Uani d 1
H H3 0.122959 0.721198 0.652161 0.067 Uiso calc 1
C C4 0.1920(3) 0.60284(19) 0.53966(19) 0.0410(5) Uani d 1
C C5 0.1372(4) 0.6986(2) 0.4573(3) 0.0569(7) Uani d 1
H H5 0.087498 0.786278 0.468486 0.068 Uiso calc 1
C C6 0.1561(4) 0.6648(2) 0.3641(3) 0.0592(8) Uani d 1
H H6 0.118970 0.729497 0.311598 0.071 Uiso calc 1
C C7 0.2322(3) 0.5311(2) 0.34337(18) 0.0436(5) Uani d 1
C C8 0.2562(4) 0.4910(3) 0.2468(2) 0.0609(7) Uani d 1
H H8 0.219631 0.552553 0.192310 0.073 Uiso calc 1
C C9 0.3325(4) 0.3629(3) 0.23263(19) 0.0596(7) Uani d 1
H H9 0.349448 0.335885 0.168699 0.071 Uiso calc 1
C C10 0.3850(3) 0.2726(2) 0.31511(17) 0.0440(5) Uani d 1
H H10 0.437204 0.184806 0.304577 0.053 Uiso calc 1
C C11 0.2892(3) 0.43332(18) 0.42262(15) 0.0288(4) Uani d 1
C C12 0.2692(3) 0.46939(18) 0.52317(15) 0.0292(4) Uani d 1
C C13 0.7807(3) -0.00943(18) 0.71201(14) 0.0295(4) Uani d 1
C C14 0.8441(4) -0.0577(2) 0.81847(15) 0.0398(5) Uani d 1
H H14A 0.727192 -0.065924 0.861954 0.048 Uiso calc 1
H H14B 0.944496 -0.142986 0.818607 0.048 Uiso calc 1
C C15 0.9319(3) 0.03660(19) 0.85735(13) 0.0325(4) Uani d 1
C C16 0.8132(3) 0.1291(2) 0.91919(14) 0.0353(4) Uani d 1
H H16 0.679484 0.131581 0.938336 0.042 Uiso calc 1
C C17 0.8921(3) 0.2177(2) 0.95257(14) 0.0376(5) Uani d 1
C C18 1.0895(3) 0.2160(2) 0.92540(15) 0.0391(5) Uani d 1
C C19 1.2095(3) 0.1249(2) 0.86338(16) 0.0429(5) Uani d 1
H H19 1.342765 0.123290 0.843997 0.051 Uiso calc 1
C C20 1.1304(3) 0.0360(2) 0.83028(15) 0.0399(5) Uani d 1
H H20 1.212240 -0.025365 0.789021 0.048 Uiso calc 1

loop_
_atom_site_aniso_label
_atom_site_aniso_U_11
_atom_site_aniso_U_22
_atom_site_aniso_U_33
_atom_site_aniso_U_12
_atom_site_aniso_U_13
_atom_site_aniso_U_23
Cl1 0.0699(5) 0.0735(5) 0.0584(4) -0.0125(4) 0.0097(3) -0.0377(3)
Cl2 0.0903(5) 0.0815(5) 0.0521(4) -0.0536(4) -0.0108(3) -0.0127(3)
Na1 0.0412(5) 0.0245(4) 0.0401(4) -0.0048(3) -0.0071(3) -0.0033(3)
O1 0.0378(9) 0.0514(9) 0.0371(8) -0.0009(7) -0.0036(6) -0.0041(7)
O2 0.0356(8) 0.0535(9) 0.0332(8) -0.0106(7) 0.0011(6) -0.0084(7)
O3 0.0301(8) 0.0395(8) 0.0339(8) -0.0093(6) -0.0027(6) -0.0054(6)
N1 0.0339(9) 0.0318(9) 0.0351(9) -0.0114(7) -0.0005(7) -0.0076(7)
N2 0.0304(8) 0.0299(8) 0.0365(9) -0.0103(7) -0.0012(7) -0.0074(7)
C1 0.0522(14) 0.0579(15) 0.0414(12) -0.0238(12) 0.0024(10) -0.0151(11)
C2 0.0543(15) 0.0766(19) 0.0635(17) -0.0329(14) 0.0169(13) -0.0446(16)
C3 0.0355(12) 0.0472(14) 0.092(2) -0.0170(11) 0.0159(12) -0.0423(15)
C4 0.0203(9) 0.0266(10) 0.0772(16) -0.0069(8) 0.0041(9) -0.0161(10)
C5 0.0339(12) 0.0219(10) 0.109(2) -0.0024(9) -0.0054(13) -0.0005(12)
C6 0.0442(14) 0.0334(12) 0.092(2) -0.0087(11) -0.0157(14) 0.0242(13)
C7 0.0305(11) 0.0420(12) 0.0558(14) -0.0132(9) -0.0092(9) 0.0158(10)
C8 0.0566(16) 0.082(2) 0.0448(14) -0.0292(15) -0.0163(12) 0.0230(13)
C9 0.0576(16) 0.098(2) 0.0334(12) -0.0392(16) -0.0029(11) -0.0061(13)
C10 0.0432(12) 0.0537(14) 0.0421(12) -0.0219(11) 0.0023(10) -0.0163(10)
C11 0.0200(9) 0.0265(9) 0.0396(10) -0.0082(7) -0.0030(7) 0.0014(8)
C12 0.0181(8) 0.0236(9) 0.0464(11) -0.0071(7) 0.0022(8) -0.0069(8)
C13 0.0377(11) 0.0259(9) 0.0272(9) -0.0122(8) -0.0037(8) -0.0035(7)
C14 0.0557(13) 0.0357(11) 0.0293(10) -0.0160(10) -0.0103(9) 0.0040(8)
C15 0.0410(11) 0.0344(10) 0.0210(9) -0.0096(9) -0.0087(8) 0.0029(7)
C16 0.0339(10) 0.0447(12) 0.0263(9) -0.0100(9) -0.0041(8) -0.0023(8)
C17 0.0436(12) 0.0423(11) 0.0236(9) -0.0068(9) -0.0029(8) -0.0064(8)
C18 0.0484(13) 0.0468(12) 0.0277(10) -0.0211(10) -0.0100(9) -0.0011(9)
C19 0.0357(11) 0.0573(14) 0.0350(11) -0.0143(10) -0.0030(9) -0.0012(10)
C20 0.0398(12) 0.0420(12) 0.0325(11) -0.0040(9) -0.0016(9) -0.0059(9)

loop_
_atom_type_symbol
_atom_type_description
_atom_type_scat_dispersion_real
_atom_type_scat_dispersion_imag
_atom_type_scat_source
C C 0.0033 0.0016 'International Tables Vol C Tables 4.2.6.8 and 6.1.1.4'
H H 0.0000 0.0000 'International Tables Vol C Tables 4.2.6.8 and 6.1.1.4'
Cl Cl 0.1484 0.1585 'International Tables Vol C Tables 4.2.6.8 and 6.1.1.4'
N N 0.0061 0.0033 'International Tables Vol C Tables 4.2.6.8 and 6.1.1.4'
Na Na 0.0362 0.0249 'International Tables Vol C Tables 4.2.6.8 and 6.1.1.4'
O O 0.0106 0.0060 'International Tables Vol C Tables 4.2.6.8 and 6.1.1.4'

loop_
_geom_angle_atom_site_label_1
_geom_angle_atom_site_label_2
_geom_angle_atom_site_label_3
_geom_angle_site_symmetry_1
_geom_angle_site_symmetry_3
_geom_angle
_geom_angle_publ_flag
O1 Na1 O3 . . 101.40(6) y
O1 Na1 O3 . 2_656 87.33(6) y
O3 Na1 O3 . 2_656 85.54(6) y
O1 Na1 N2 . . 157.58(7) y
O3 Na1 N2 . . 101.02(6) y
O3 Na1 N2 2_656 . 93.74(6) y
O1 Na1 N1 . . 97.83(6) y
O3 Na1 N1 . . 130.20(6) y
O3 Na1 N1 2_656 . 141.12(6) y
N2 Na1 N1 . . 67.72(6) y
O1 Na1 Na1 . 2_656 95.78(5) y
O3 Na1 Na1 . 2_656 43.43(4) y
O3 Na1 Na1 2_656 2_656 42.11(4) y
N2 Na1 Na1 . 2_656 99.99(5) y
N1 Na1 Na1 . 2_656 166.14(6) y
C13 O1 Na1 . . 128.00(13) ?
Na1 O3 Na1 . 2_656 94.46(6) y
Na1 O3 H3A . . 114.5(17) ?
Na1 O3 H3A 2_656 . 87.9(17) ?
Na1 O3 H3B . . 118.6(18) ?
Na1 O3 H3B 2_656 . 134.0(18) ?
H3A O3 H3B . . 104(2) ?
C1 N1 C12 . . 117.66(19) ?
C1 N1 Na1 . . 124.80(16) ?
C12 N1 Na1 . . 117.52(12) ?
C10 N2 C11 . . 117.77(19) ?
C10 N2 Na1 . . 124.38(15) ?
C11 N2 Na1 . . 117.84(13) ?
N1 C1 C2 . . 123.6(3) ?
N1 C1 H1 . . 118.2 ?
C2 C1 H1 . . 118.2 ?
C3 C2 C1 . . 119.0(2) ?
C3 C2 H2 . . 120.5 ?
C1 C2 H2 . . 120.5 ?
C2 C3 C4 . . 119.8(2) ?
C2 C3 H3 . . 120.1 ?
C4 C3 H3 . . 120.1 ?
C3 C4 C12 . . 117.6(2) ?
C3 C4 C5 . . 122.6(2) ?
C12 C4 C5 . . 119.8(2) ?
C6 C5 C4 . . 121.1(2) ?
C6 C5 H5 . . 119.5 ?
C4 C5 H5 . . 119.5 ?
C5 C6 C7 . . 121.4(2) ?
C5 C6 H6 . . 119.3 ?
C7 C6 H6 . . 119.3 ?
C8 C7 C11 . . 117.1(2) ?
C8 C7 C6 . . 123.5(2) ?
C11 C7 C6 . . 119.3(2) ?
C9 C8 C7 . . 120.2(2) ?
C9 C8 H8 . . 119.9 ?
C7 C8 H8 . . 119.9 ?
C8 C9 C10 . . 118.9(2) ?
C8 C9 H9 . . 120.5 ?
C10 C9 H9 . . 120.5 ?
N2 C10 C9 . . 123.5(2) ?
N2 C10 H10 . . 118.2 ?
C9 C10 H10 . . 118.2 ?
N2 C11 C7 . . 122.4(2) ?
N2 C11 C12 . . 118.20(17) ?
C7 C11 C12 . . 119.39(18) ?
N1 C12 C4 . . 122.3(2) ?
N1 C12 C11 . . 118.66(16) ?
C4 C12 C11 . . 118.99(19) ?
O1 C13 O2 . . 125.36(18) ?
O1 C13 C14 . . 117.57(18) ?
O2 C13 C14 . . 117.07(18) ?
C15 C14 C13 . . 110.28(16) ?
C15 C14 H14A . . 109.6 ?
C13 C14 H14A . . 109.6 ?
C15 C14 H14B . . 109.6 ?
C13 C14 H14B . . 109.6 ?
H14A C14 H14B . . 108.1 ?
C20 C15 C16 . . 118.07(19) ?
C20 C15 C14 . . 121.28(19) ?
C16 C15 C14 . . 120.62(19) ?
C17 C16 C15 . . 120.6(2) ?
C17 C16 H16 . . 119.7 ?
C15 C16 H16 . . 119.7 ?
C18 C17 C16 . . 120.83(19) ?
C18 C17 Cl1 . . 120.65(17) ?
C16 C17 Cl1 . . 118.52(17) ?
C17 C18 C19 . . 119.3(2) ?
C17 C18 Cl2 . . 121.41(17) ?
C19 C18 Cl2 . . 119.25(18) ?
C18 C19 C20 . . 119.7(2) ?
C18 C19 H19 . . 120.1 ?
C20 C19 H19 . . 120.1 ?
C19 C20 C15 . . 121.4(2) ?
C19 C20 H20 . . 119.3 ?
C15 C20 H20 . . 119.3 ?

loop_
_geom_bond_atom_site_label_1
_geom_bond_atom_site_label_2
_geom_bond_site_symmetry_2
_geom_bond_distance
_geom_bond_publ_flag
Na1 O1 . 2.3180(17) y
Na1 O3 . 2.3834(17) y
Na1 O3 2_656 2.4436(16) y
Na1 N2 . 2.4475(19) y
Na1 N1 . 2.4558(18) y
Na1 Na1 2_656 3.5438(16) y
Cl1 C17 . 1.730(2) ?
Cl2 C18 . 1.730(2) ?
O1 C13 . 1.235(2) ?
O2 C13 . 1.250(2) ?
O3 H3A . 0.816(10) ?
O3 H3B . 0.813(10) ?
N1 C1 . 1.322(3) ?
N1 C12 . 1.354(3) ?
N2 C10 . 1.326(3) ?
N2 C11 . 1.359(2) ?
C1 C2 . 1.401(4) ?
C1 H1 . 0.9300 ?
C2 C3 . 1.349(4) ?
C2 H2 . 0.9300 ?
C3 C4 . 1.400(4) ?
C3 H3 . 0.9300 ?
C4 C12 . 1.415(3) ?
C4 C5 . 1.421(4) ?
C5 C6 . 1.336(4) ?
C5 H5 . 0.9300 ?
C6 C7 . 1.432(4) ?
C6 H6 . 0.9300 ?
C7 C8 . 1.403(4) ?
C7 C11 . 1.406(3) ?
C8 C9 . 1.353(4) ?
C8 H8 . 0.9300 ?
C9 C10 . 1.389(4) ?
C9 H9 . 0.9300 ?
C10 H10 . 0.9300 ?
C11 C12 . 1.440(3) ?
C13 C14 . 1.531(3) ?
C14 C15 . 1.511(3) ?
C14 H14A . 0.9700 ?
C14 H14B . 0.9700 ?
C15 C20 . 1.387(3) ?
C15 C16 . 1.389(3) ?
C16 C17 . 1.384(3) ?
C16 H16 . 0.9300 ?
C17 C18 . 1.376(3) ?
C18 C19 . 1.384(3) ?
C19 C20 . 1.386(3) ?
C19 H19 . 0.9300 ?
C20 H20 . 0.9300 ?

loop_
_geom_hbond_atom_site_label_D
_geom_hbond_atom_site_label_H
_geom_hbond_atom_site_label_A
_geom_hbond_site_symmetry_A
_geom_hbond_distance_DH
_geom_hbond_distance_HA
_geom_hbond_distance_DA
_geom_hbond_angle_DHA
_geom_hbond_publ_flag
O3 H3A O2 2_656 0.817(18) 1.920(18) 2.733(2) 174(2) yes
O3 H3B O2 1_455 0.81(2) 2.04(2) 2.821(2) 160(2) yes
